data_7159982
loop_
_publ_author_name
'Lin, Bohong'
'Ruan, Yaoping'
'Hou, Qi'
'Yuan, Zhijun'
'Liang, Yunshi'
'Zhang, Jing'

_publ_section_title
;
 Regioselective 5-<i>exo-dig</i> (halo)cyclization of
 <i>N</i>-propargyloxycarbonyl guanidine derivatives under mild
 conditions.
;
_journal_issue 27
_journal_name_full 'Organic &amp; biomolecular chemistry'
_journal_page_first 5585
_journal_page_last 5590
_journal_paper_doi 10.1039/d4ob00579a
_journal_volume 22
_journal_year 2024
_chemical_formula_moiety 'C12 H12 Cl N3 O2'
_chemical_formula_sum 'C12 H12 Cl N3 O2'
_chemical_formula_weight 265.70
_space_group_crystal_system tetragonal
_space_group_IT_number 92
_space_group_name_Hall 'P 4abw 2nw'
_space_group_name_H-M_alt 'P 41 21 2'
_atom_sites_solution_hydrogens geom
_atom_sites_solution_primary dual
_audit_creation_date 2022-06-15
_audit_creation_method
;
Olex2 1.5
(compiled 2021.08.20 svn.r13c46975 for OlexSys, GUI svn.r6396)
;
_audit_update_record
;
2023-03-24 deposited with the CCDC.	2024-06-14 downloaded from the CCDC.
;
_cell_angle_alpha 90
_cell_angle_beta 90
_cell_angle_gamma 90
_cell_formula_units_Z 8
_cell_length_a 9.38970(10)
_cell_length_b 9.38970(10)
_cell_length_c 28.9002(6)
_cell_measurement_reflns_used 9898
_cell_measurement_temperature 298.00
_cell_measurement_theta_max 60.313
_cell_measurement_theta_min 4.304
_cell_volume 2548.03(7)
_computing_cell_refinement 'SAINT V8.38A (Bruker, 2018)'
_computing_data_reduction 'SAINT V8.38A (Bruker, 2018)'
_computing_molecular_graphics 'Olex2 1.5 (Dolomanov et al., 2009)'
_computing_publication_material 'Olex2 1.5 (Dolomanov et al., 2009)'
_computing_structure_refinement 'SHELXL 2018/3 (Sheldrick, 2015)'
_computing_structure_solution 'SHELXT 2014/5 (Sheldrick, 2014)'
_diffrn_ambient_temperature 298.00
_diffrn_measured_fraction_theta_full 0.999
_diffrn_measured_fraction_theta_max 0.975
_diffrn_measurement_device_type 'Bruker APEX-II CCD'
_diffrn_measurement_method '\f and \w scans'
_diffrn_radiation_monochromator graphite
_diffrn_radiation_type MoK\a
_diffrn_radiation_wavelength 0.71073
_diffrn_reflns_av_R_equivalents 0.0579
_diffrn_reflns_av_unetI/netI 0.0283
_diffrn_reflns_Laue_measured_fraction_full 0.999
_diffrn_reflns_Laue_measured_fraction_max 0.975
_diffrn_reflns_limit_h_max 12
_diffrn_reflns_limit_h_min -12
_diffrn_reflns_limit_k_max 11
_diffrn_reflns_limit_k_min -11
_diffrn_reflns_limit_l_max 36
_diffrn_reflns_limit_l_min -24
_diffrn_reflns_number 23658
_diffrn_reflns_point_group_measured_fraction_full 0.999
_diffrn_reflns_point_group_measured_fraction_max 0.972
_diffrn_reflns_theta_full 25.242
_diffrn_reflns_theta_max 27.437
_diffrn_reflns_theta_min 2.281
_diffrn_source_current 1.4
_diffrn_source_power 0.07
_diffrn_source_voltage 50.0
_diffrn_standards_number 0
_exptl_absorpt_coefficient_mu 0.297
_exptl_absorpt_correction_T_max 0.7519
_exptl_absorpt_correction_T_min 0.5897
_exptl_absorpt_correction_type multi-scan
_exptl_absorpt_process_details
;
SADABS-2016/2 (Bruker,2016/2) was used for absorption correction.
wR2(int) was 0.1270 before and 0.0611 after correction.
The Ratio of minimum to maximum transmission is 0.7843.
The \l/2 correction factor is Not present.
;
_exptl_crystal_colour colourless
_exptl_crystal_colour_primary colourless
_exptl_crystal_density_diffrn 1.385
_exptl_crystal_description block
_exptl_crystal_F_000 1104
_exptl_crystal_size_max 0.2
_exptl_crystal_size_mid 0.16
_exptl_crystal_size_min 0.12
_refine_diff_density_max 0.137
_refine_diff_density_min -0.335
_refine_diff_density_rms 0.044
_refine_ls_abs_structure_details
;
 Flack x determined using 913 quotients [(I+)-(I-)]/[(I+)+(I-)]
 (Parsons, Flack and Wagner, Acta Cryst. B69 (2013) 249-259).
;
_refine_ls_abs_structure_Flack -0.95(4)
_refine_ls_extinction_method none
_refine_ls_goodness_of_fit_ref 1.043
_refine_ls_hydrogen_treatment constr
_refine_ls_matrix_type full
_refine_ls_number_parameters 164
_refine_ls_number_reflns 2838
_refine_ls_number_restraints 126
_refine_ls_restrained_S_all 1.077
_refine_ls_R_factor_all 0.0469
_refine_ls_R_factor_gt 0.0412
_refine_ls_shift/su_max 0.000
_refine_ls_shift/su_mean 0.000
_refine_ls_structure_factor_coef Fsqd
_refine_ls_weighting_details 'w=1/[\s^2^(Fo^2^)+(0.0426P)^2^+1.1518P] where P=(Fo^2^+2Fc^2^)/3'
_refine_ls_weighting_scheme calc
_refine_ls_wR_factor_gt 0.0979
_refine_ls_wR_factor_ref 0.1008
_reflns_Friedel_coverage 0.637
_reflns_Friedel_fraction_full 1.000
_reflns_Friedel_fraction_max 0.968
_reflns_number_gt 2558
_reflns_number_total 2838
_reflns_threshold_expression 'I > 2\s(I)'
_cod_data_source_file d4ob00579a2.cif
_cod_data_source_block 11_CCDC2
_cod_depositor_comments 'Adding full bibliography for 7159978--7159982.cif.'
_cod_original_cell_volume 2548.03(8)
_cod_database_code 7159982
_shelx_shelxl_version_number 2018/3
_shelx_space_group_comment
;
The symmetry employed for this shelxl refinement is uniquely defined
by the following loop, which should always be used as a source of
symmetry information in preference to the above space-group names.
They are only intended as comments.
;
_olex2_refinement_description
;
1. Fixed Uiso
 At 1.2 times of:
  All C(H) groups, All C(H,H) groups, All N(H) groups, All N(H,H) groups
 At 1.5 times of:
  All C(H,H,H) groups
2. Uiso/Uaniso restraints and constraints
C1 \\sim H1A \\sim H1B \\sim H1C \\sim C2 \\sim C3 \\sim H3 \\sim C4 \\sim H4
\\sim C5 \\sim C6 \\sim C7 \\sim H7: within 2A with sigma of 0.01 and sigma for
terminal atoms of 0.02 within 2A
3. Rigid body (RIGU) restrains
 C1, H1A, H1B, H1C, C2, C3, H3, C4, H4, C5, C6, C7, H7
 with sigma for 1-2 distances of 0.001 and sigma for 1-3 distances of 0.002
4.a Secondary CH2 refined with riding coordinates:
 C10(H10A,H10B)
4.b Aromatic/amide H refined with riding coordinates:
 N1(H1), C3(H3), C4(H4), C7(H7)
4.c X=CH2 refined with riding coordinates:
 N2(H2A,H2B)
4.d Idealised Me refined as rotating group:
 C1(H1A,H1B,H1C)
4.e :
 C12(H12)
;
_olex2_submission_special_instructions 'No special instructions were received'

loop_
_space_group_symop_operation_xyz
'x, y, z'
'-x, -y, z+1/2'
'-y+1/2, x+1/2, z+1/4'
'y+1/2, -x+1/2, z+3/4'
'-x+1/2, y+1/2, -z+1/4'
'x+1/2, -y+1/2, -z+3/4'
'y, x, -z'
'-y, -x, -z+1/2'

loop_
_atom_site_label
_atom_site_type_symbol
_atom_site_fract_x
_atom_site_fract_y
_atom_site_fract_z
_atom_site_U_iso_or_equiv
_atom_site_adp_type
_atom_site_occupancy
_atom_site_site_symmetry_order
_atom_site_calc_flag
_atom_site_refinement_flags_posn
_atom_site_refinement_flags_adp
_atom_site_refinement_flags_occupancy
_atom_site_disorder_assembly
_atom_site_disorder_group
Cl1 Cl 0.57806(11) 0.90598(9) 0.51259(3) 0.0641(3) Uani 1 1 d . . . . .
O1 O 0.7844(2) 0.3024(2) 0.58302(6) 0.0416(5) Uani 1 1 d . . . . .
O2 O 0.73521(19) 0.25229(19) 0.50839(6) 0.0321(4) Uani 1 1 d . . . . .
N1 N 0.4983(2) 0.6305(2) 0.55842(7) 0.0292(5) Uani 1 1 d . . . . .
H1 H 0.447697 0.613079 0.533425 0.035 Uiso 1 1 calc R U . . .
N2 N 0.6795(2) 0.5576(3) 0.60731(7) 0.0319(5) Uani 1 1 d . . . . .
H2A H 0.747746 0.497258 0.614419 0.038 Uiso 1 1 calc R U . . .
H2B H 0.663077 0.631734 0.625183 0.038 Uiso 1 1 calc R U . . .
N3 N 0.6160(2) 0.4283(2) 0.53973(7) 0.0269(4) Uani 1 1 d . . . . .
C1 C 0.2902(4) 0.8503(6) 0.69859(13) 0.0762(13) Uani 1 1 d . U . . .
H1A H 0.330130 0.919741 0.720335 0.114 Uiso 1 1 calc R U . . .
H1B H 0.304952 0.753856 0.710607 0.114 Uiso 1 1 calc R U . . .
H1C H 0.187934 0.867913 0.694871 0.114 Uiso 1 1 calc R U . . .
C2 C 0.3636(3) 0.8650(4) 0.65216(11) 0.0510(7) Uani 1 1 d . U . . .
C3 C 0.3954(4) 0.9980(4) 0.63372(15) 0.0634(8) Uani 1 1 d . U . . .
H3 H 0.372559 1.081349 0.650815 0.076 Uiso 1 1 calc R U . . .
C4 C 0.4590(4) 1.0108(4) 0.59148(15) 0.0619(9) Uani 1 1 d . U . . .
H4 H 0.478653 1.102767 0.579354 0.074 Uiso 1 1 calc R U . . .
C5 C 0.4955(3) 0.8901(3) 0.56590(12) 0.0450(7) Uani 1 1 d . U . . .
C6 C 0.4652(3) 0.7549(3) 0.58380(9) 0.0324(5) Uani 1 1 d . U . . .
C7 C 0.3991(3) 0.7447(3) 0.62661(10) 0.0386(6) Uani 1 1 d . U . . .
H7 H 0.377557 0.653253 0.638771 0.046 Uiso 1 1 calc R U . . .
C8 C 0.6010(3) 0.5369(2) 0.56950(8) 0.0255(5) Uani 1 1 d . . . . .
C9 C 0.7162(3) 0.3289(3) 0.54770(9) 0.0291(5) Uani 1 1 d . . . . .
C10 C 0.8492(3) 0.1501(3) 0.50982(11) 0.0431(7) Uani 1 1 d . . . . .
H10A H 0.831478 0.078941 0.534446 0.052 Uiso 1 1 calc R U . . .
H10B H 0.940729 0.198335 0.516347 0.052 Uiso 1 1 calc R U . . .
C11 C 0.8544(3) 0.0809(4) 0.46498(11) 0.0448(7) Uani 1 1 d . . . . .
C12 C 0.8569(5) 0.0229(5) 0.42921(13) 0.0739(14) Uani 1 1 d . . . . .
H12 H 0.858998 -0.024267 0.400135 0.089 Uiso 1 1 calc R U . . .

loop_
_atom_site_aniso_label
_atom_site_aniso_U_11
_atom_site_aniso_U_22
_atom_site_aniso_U_33
_atom_site_aniso_U_23
_atom_site_aniso_U_13
_atom_site_aniso_U_12
Cl1 0.0733(6) 0.0483(5) 0.0708(6) 0.0170(4) -0.0039(5) -0.0268(4)
O1 0.0529(13) 0.0330(10) 0.0388(10) 0.0042(8) -0.0235(9) 0.0062(9)
O2 0.0320(9) 0.0287(9) 0.0356(9) -0.0006(7) -0.0085(8) 0.0069(7)
N1 0.0328(11) 0.0271(11) 0.0278(10) -0.0011(8) -0.0092(9) 0.0018(9)
N2 0.0308(11) 0.0383(12) 0.0266(11) -0.0012(9) -0.0093(9) 0.0001(9)
N3 0.0287(10) 0.0261(10) 0.0258(10) 0.0015(8) -0.0063(8) 0.0016(8)
C1 0.058(2) 0.115(3) 0.0562(18) -0.040(2) -0.0063(16) 0.031(2)
C2 0.0370(15) 0.0635(16) 0.0525(16) -0.0278(13) -0.0185(12) 0.0176(13)
C3 0.055(2) 0.0503(16) 0.085(2) -0.0337(15) -0.0297(16) 0.0163(14)
C4 0.063(2) 0.0316(14) 0.091(2) -0.0166(15) -0.0285(16) 0.0015(14)
C5 0.0447(16) 0.0300(12) 0.0603(18) -0.0033(12) -0.0164(14) -0.0052(11)
C6 0.0296(12) 0.0284(11) 0.0391(12) -0.0071(10) -0.0129(10) 0.0020(10)
C7 0.0329(13) 0.0433(14) 0.0397(13) -0.0091(11) -0.0110(11) 0.0062(12)
C8 0.0267(12) 0.0265(11) 0.0233(11) 0.0054(9) -0.0024(9) -0.0044(9)
C9 0.0295(13) 0.0264(12) 0.0314(13) 0.0059(10) -0.0075(10) -0.0048(9)
C10 0.0329(14) 0.0357(15) 0.0605(19) -0.0028(14) -0.0131(14) 0.0101(11)
C11 0.0370(15) 0.0469(17) 0.0507(18) 0.0074(15) 0.0062(13) 0.0177(13)
C12 0.073(3) 0.099(3) 0.049(2) -0.004(2) 0.0086(19) 0.053(2)

loop_
_atom_type_symbol
_atom_type_description
_atom_type_scat_dispersion_real
_atom_type_scat_dispersion_imag
_atom_type_scat_source
C C 0.0033 0.0016 'International Tables Vol C Tables 4.2.6.8 and 6.1.1.4'
H H 0.0000 0.0000 'International Tables Vol C Tables 4.2.6.8 and 6.1.1.4'
Cl Cl 0.1484 0.1585 'International Tables Vol C Tables 4.2.6.8 and 6.1.1.4'
N N 0.0061 0.0033 'International Tables Vol C Tables 4.2.6.8 and 6.1.1.4'
O O 0.0106 0.0060 'International Tables Vol C Tables 4.2.6.8 and 6.1.1.4'

loop_
_geom_angle_atom_site_label_1
_geom_angle_atom_site_label_2
_geom_angle_atom_site_label_3
_geom_angle
_geom_angle_site_symmetry_1
_geom_angle_site_symmetry_3
_geom_angle_publ_flag
C9 O2 C10 115.3(2) . . ?
C6 N1 H1 117.5 . . ?
C8 N1 H1 117.5 . . ?
C8 N1 C6 125.1(2) . . ?
H2A N2 H2B 120.0 . . ?
C8 N2 H2A 120.0 . . ?
C8 N2 H2B 120.0 . . ?
C8 N3 C9 119.4(2) . . ?
H1A C1 H1B 109.5 . . ?
H1A C1 H1C 109.5 . . ?
H1B C1 H1C 109.5 . . ?
C2 C1 H1A 109.5 . . ?
C2 C1 H1B 109.5 . . ?
C2 C1 H1C 109.5 . . ?
C3 C2 C1 121.3(3) . . ?
C7 C2 C1 120.4(4) . . ?
C7 C2 C3 118.3(3) . . ?
C2 C3 H3 119.5 . . ?
C4 C3 C2 121.1(3) . . ?
C4 C3 H3 119.5 . . ?
C3 C4 H4 119.7 . . ?
C3 C4 C5 120.7(4) . . ?
C5 C4 H4 119.7 . . ?
C4 C5 Cl1 120.8(3) . . ?
C4 C5 C6 119.4(3) . . ?
C6 C5 Cl1 119.8(2) . . ?
C5 C6 N1 120.9(3) . . ?
C7 C6 N1 120.3(2) . . ?
C7 C6 C5 118.8(3) . . ?
C2 C7 H7 119.1 . . ?
C6 C7 C2 121.7(3) . . ?
C6 C7 H7 119.1 . . ?
N2 C8 N1 119.8(2) . . ?
N2 C8 N3 125.4(2) . . ?
N3 C8 N1 114.8(2) . . ?
O1 C9 O2 121.2(2) . . ?
O1 C9 N3 130.3(3) . . ?
N3 C9 O2 108.5(2) . . ?
O2 C10 H10A 110.2 . . ?
O2 C10 H10B 110.2 . . ?
O2 C10 C11 107.3(2) . . ?
H10A C10 H10B 108.5 . . ?
C11 C10 H10A 110.2 . . ?
C11 C10 H10B 110.2 . . ?
C12 C11 C10 178.6(4) . . ?
C11 C12 H12 180.0 . . ?

loop_
_geom_bond_atom_site_label_1
_geom_bond_atom_site_label_2
_geom_bond_distance
_geom_bond_site_symmetry_2
_geom_bond_publ_flag
Cl1 C5 1.731(4) . ?
O1 C9 1.231(3) . ?
O2 C9 1.357(3) . ?
O2 C10 1.438(3) . ?
N1 H1 0.8800 . ?
N1 C6 1.413(3) . ?
N1 C8 1.344(3) . ?
N2 H2A 0.8800 . ?
N2 H2B 0.8800 . ?
N2 C8 1.332(3) . ?
N3 C8 1.341(3) . ?
N3 C9 1.345(3) . ?
C1 H1A 0.9800 . ?
C1 H1B 0.9800 . ?
C1 H1C 0.9800 . ?
C1 C2 1.515(5) . ?
C2 C3 1.391(6) . ?
C2 C7 1.390(4) . ?
C3 H3 0.9500 . ?
C3 C4 1.364(6) . ?
C4 H4 0.9500 . ?
C4 C5 1.396(5) . ?
C5 C6 1.401(4) . ?
C6 C7 1.388(4) . ?
C7 H7 0.9500 . ?
C10 H10A 0.9900 . ?
C10 H10B 0.9900 . ?
C10 C11 1.450(4) . ?
C11 C12 1.169(5) . ?
C12 H12 0.9500 . ?

loop_
_geom_torsion_atom_site_label_1
_geom_torsion_atom_site_label_2
_geom_torsion_atom_site_label_3
_geom_torsion_atom_site_label_4
_geom_torsion
_geom_torsion_site_symmetry_1
_geom_torsion_site_symmetry_2
_geom_torsion_site_symmetry_3
_geom_torsion_site_symmetry_4
_geom_torsion_publ_flag
Cl1 C5 C6 N1 -1.4(4) . . . . ?
Cl1 C5 C6 C7 180.0(2) . . . . ?
N1 C6 C7 C2 -179.2(2) . . . . ?
C1 C2 C3 C4 -178.7(3) . . . . ?
C1 C2 C7 C6 179.4(3) . . . . ?
C2 C3 C4 C5 -0.9(5) . . . . ?
C3 C2 C7 C6 0.3(4) . . . . ?
C3 C4 C5 Cl1 -179.3(3) . . . . ?
C3 C4 C5 C6 0.5(5) . . . . ?
C4 C5 C6 N1 178.8(3) . . . . ?
C4 C5 C6 C7 0.2(4) . . . . ?
C5 C6 C7 C2 -0.6(4) . . . . ?
C6 N1 C8 N2 0.8(4) . . . . ?
C6 N1 C8 N3 -178.3(2) . . . . ?
C7 C2 C3 C4 0.5(5) . . . . ?
C8 N1 C6 C5 110.0(3) . . . . ?
C8 N1 C6 C7 -71.3(3) . . . . ?
C8 N3 C9 O1 15.2(4) . . . . ?
C8 N3 C9 O2 -165.1(2) . . . . ?
C9 O2 C10 C11 -179.2(2) . . . . ?
C9 N3 C8 N1 179.9(2) . . . . ?
C9 N3 C8 N2 0.8(4) . . . . ?
C10 O2 C9 O1 -6.1(4) . . . . ?
C10 O2 C9 N3 174.2(2) . . . . ?
